data_2005251
loop_
_publ_author_name
'Malik, M. A.'
'O'Brien, P.'
'Motevalli, M.'

_publ_section_title
Bis(\m-diethyldithiocarbamato)-1\k<i>S</i>,1:2\k^2^<i>S</i>';2\k<i>S</i>,1:2\k^2^<i>S</i>'-bis(ethylzinc)
_journal_issue 8
_journal_name_full 'Acta Crystallographica Section C'
_journal_page_first 1931
_journal_page_last 1933
_journal_paper_doi 10.1107/S0108270196002831
_journal_volume 52
_journal_year 1996
_chemical_formula_iupac '[Zn (C2 H5) (C5 H10 N1 S2)]2'
_chemical_formula_sum 'C14 H30 N2 S4 Zn2'
_chemical_formula_weight 485.38
_chemical_name_systematic
;
 ?
;
_space_group_IT_number 14
_symmetry_cell_setting monoclinic
_symmetry_space_group_name_Hall '-P 2yab'
_symmetry_space_group_name_H-M 'P 1 21/a 1'
_audit_creation_method SHELXL
_cell_angle_alpha 90
_cell_angle_beta 92.44(2)
_cell_angle_gamma 90
_cell_formula_units_Z 2
_cell_length_a 14.605(3)
_cell_length_b 9.877(2)
_cell_length_c 7.569(1)
_cell_measurement_reflns_used 25
_cell_measurement_temperature 293(2)
_cell_measurement_theta_max 14
_cell_measurement_theta_min 12
_cell_volume 1090.9(3)
_computing_cell_refinement CAD4/PC
_computing_data_collection 'CAD4/PC (Enraf-Nonius, 1993)'
_computing_data_reduction CAD4/PC
_computing_molecular_graphics 'PLUTON (Spek, 1993)'
_computing_publication_material SHELXL93
_computing_structure_refinement 'SHELXL93 (Sheldrick, 1993)'
_computing_structure_solution 'SHELXS86 (Sheldrick, 1990)'
_diffrn_ambient_temperature 293(2)
_diffrn_measurement_device 'Enraf-Nonius CAD4 4-circle'
_diffrn_measurement_method 2\q/\w
_diffrn_radiation_monochromator graphite
_diffrn_radiation_source 'fine-focus sealed tube'
_diffrn_radiation_type MoK\a
_diffrn_radiation_wavelength 0.71069
_diffrn_reflns_av_R_equivalents 0.0082
_diffrn_reflns_av_sigmaI/netI 0.0314
_diffrn_reflns_limit_h_max 18
_diffrn_reflns_limit_h_min -1
_diffrn_reflns_limit_k_max 12
_diffrn_reflns_limit_k_min 0
_diffrn_reflns_limit_l_max 9
_diffrn_reflns_limit_l_min -9
_diffrn_reflns_number 2577
_diffrn_reflns_theta_max 26.98
_diffrn_reflns_theta_min 2.49
_diffrn_standards_decay_% 0
_diffrn_standards_interval_time 60
_diffrn_standards_number 3
_exptl_absorpt_coefficient_mu 2.579
_exptl_absorpt_correction_T_max 0.9850
_exptl_absorpt_correction_T_min 0.970
_exptl_absorpt_correction_type '\y scan (North, Philips & Mathews, 1968)'
_exptl_crystal_colour colourless
_exptl_crystal_density_diffrn 1.478
_exptl_crystal_description 'transparent rhombic'
_exptl_crystal_F_000 504
_exptl_crystal_size_max 0.38
_exptl_crystal_size_mid 0.35
_exptl_crystal_size_min 0.25
_refine_diff_density_max 0.483
_refine_diff_density_min -0.713
_refine_ls_extinction_method none
_refine_ls_goodness_of_fit_all 1.024
_refine_ls_goodness_of_fit_obs 1.138
_refine_ls_hydrogen_treatment 'H atoms riding'
_refine_ls_matrix_type full
_refine_ls_number_parameters 109
_refine_ls_number_reflns 2382
_refine_ls_number_restraints 0
_refine_ls_restrained_S_all 1.024
_refine_ls_restrained_S_obs 1.138
_refine_ls_R_factor_all 0.0500
_refine_ls_R_factor_obs 0.0337
_refine_ls_shift/esd_max 0.004
_refine_ls_shift/esd_mean 0.000
_refine_ls_structure_factor_coef Fsqd
_refine_ls_weighting_scheme
;calc w = 1/[\s^2^(F~o~^2^)+(0.0619P)^2^]
where P = (F~o~^2^+2F~c~^2^)/3
;
_refine_ls_wR_factor_all 0.0918
_refine_ls_wR_factor_obs 0.0886
_reflns_number_observed 1820
_reflns_number_total 2382
_reflns_observed_criterion I>2\s(I)
_cod_data_source_file hu1091.cif
_cod_data_source_block mam50
_cod_original_sg_symbol_H-M 'P 21/a'
_cod_database_code 2005251

loop_
_symmetry_equiv_pos_as_xyz
'x, y, z'
'-x+1/2, y+1/2, -z'
'-x, -y, -z'
'x-1/2, -y-1/2, z'

loop_
_atom_site_aniso_label
_atom_site_aniso_U_11
_atom_site_aniso_U_22
_atom_site_aniso_U_33
_atom_site_aniso_U_12
_atom_site_aniso_U_13
_atom_site_aniso_U_23
Zn1 0.0514(2) 0.0683(2) 0.0435(2) 0.00305(14) 0.00929(13) -0.00940(13)
S1 0.0429(3) 0.0563(4) 0.0410(3) 0.0041(3) -0.0012(2) 0.0044(3)
S2 0.0465(3) 0.0786(5) 0.0386(3) -0.0004(3) -0.0044(2) 0.0025(3)
C1 0.0429(11) 0.0417(12) 0.0398(11) -0.0002(10) 0.0002(9) -0.0046(9)
N1 0.0433(10) 0.0533(12) 0.0420(10) -0.0072(9) 0.0022(8) -0.0013(9)
C2 0.0411(12) 0.080(2) 0.0571(15) -0.0107(13) 0.0042(11) -0.0066(14)
C3 0.062(2) 0.098(3) 0.088(2) 0.020(2) 0.004(2) -0.011(2)
C4 0.0574(14) 0.068(2) 0.0396(11) -0.0106(13) 0.0074(10) -0.0048(12)
C5 0.110(3) 0.072(2) 0.055(2) -0.024(2) -0.002(2) 0.0148(15)
C6 0.064(2) 0.077(2) 0.0513(14) 0.0042(14) 0.0160(12) -0.0062(14)
C7 0.082(2) 0.090(3) 0.083(2) 0.016(2) 0.011(2) -0.024(2)

loop_
_atom_site_label
_atom_site_occupancy
_atom_site_fract_x
_atom_site_fract_y
_atom_site_fract_z
_atom_site_U_iso_or_equiv
_atom_site_thermal_displace_type
_atom_site_calc_flag
_atom_site_refinement_flags
_atom_site_type_symbol
Zn1 1 .49906(2) .09123(3) .19295(4) .0542(1) Uani d . Zn
S1 1 .52303(4) .15450(7) -0.11884(7) .0468(2) Uani d . S
S2 1 .66049(4) .10491(8) .17073(8) .0547(2) Uani d . S
C1 1 .6382(2) .1410(2) -.0475(3) .0415(5) Uani d . C
N1 1 .7040(1) .1583(2) -0.1596(3) .0462(4) Uani d . N
C2 1 .8015(2) .1564(3) -0.1004(4) .0595(7) Uani d . C
H2A 1 .8073(2) .1897(3) .0201(4) .063(6) Uiso calc R H
H2B 1 .8354(2) .2171(3) -0.1743(4) .063(6) Uiso calc R H
C3 1 .8427(2) .0182(4) -0.1079(5) .082(1) Uani d . C
H3A 1 .9066(4) .0230(6) -.074(3) .094(7) Uiso calc R H
H3B 1 .836(2) -.016(1) -0.2263(8) .094(7) Uiso calc R H
H3C 1 .812(1) -.0409(7) -.029(2) .094(7) Uiso calc R H
C4 1 .6857(2) .1822(3) -0.3506(3) .0550(6) Uani d . C
H4A 1 .6273(2) .1416(3) -0.3862(3) .063(6) Uiso calc R H
H4B 1 .7328(2) .1381(3) -0.4163(3) .063(6) Uiso calc R H
C5 1 .6834(3) .3281(4) -0.3963(4) .079(1) Uani d . C
H5A 1 .669(1) .3383(4) -0.5205(6) .082(6) Uiso calc R H
H5B 1 .7421(5) .3678(6) -0.367(3) .082(6) Uiso calc R H
H5C 1 .637(1) .3726(5) -0.330(2) .082(6) Uiso calc R H
C6 1 .4153(2) .1719(3) .3582(4) .0635(7) Uani d . C
H6A 1 .3529(2) .1575(3) .3133(4) .081(7) Uiso calc R H
H6B 1 .4225(2) .1251(3) .4706(4) .081(7) Uiso calc R H
C7 1 .4295(2) .3206(4) .3892(5) .085(1) Uani d . C
H7A 1 .386(1) .3525(7) .472(3) .117(8) Uiso calc R H
H7B 1 .421(2) .3684(5) .2794(8) .117(8) Uiso calc R H
H7C 1 .4907(6) .3359(5) .437(3) .117(8) Uiso calc R H

loop_
_atom_type_symbol
_atom_type_description
_atom_type_scat_dispersion_real
_atom_type_scat_dispersion_imag
_atom_type_scat_source
C C 0.0033 0.0016 'International Tables Vol C Tables 4.2.6.8 and 6.1.1.4'
H H 0.0000 0.0000 'International Tables Vol C Tables 4.2.6.8 and 6.1.1.4'
N N 0.0061 0.0033 'International Tables Vol C Tables 4.2.6.8 and 6.1.1.4'
S S 0.1246 0.1234 'International Tables Vol C Tables 4.2.6.8 and 6.1.1.4'
Zn Zn 0.2839 1.4301 'International Tables Vol C Tables 4.2.6.8 and 6.1.1.4'

loop_
_geom_angle_atom_site_label_1
_geom_angle_atom_site_label_2
_geom_angle_atom_site_label_3
_geom_angle_site_symmetry_3
_geom_angle
_geom_angle_publ_flag
C6 Zn1 S2 . 132.21(9) yes
C6 Zn1 S1 . 128.56(10) yes
S2 Zn1 S1 . 74.78(3) yes
C6 Zn1 S1 3_655 117.33(10) yes
S2 Zn1 S1 3_655 99.08(2) yes
S1 Zn1 S1 3_655 93.04(2) yes
C1 S1 Zn1 . 81.97(8) yes
C1 S1 Zn1 3_655 96.22(8) yes
Zn1 S1 Zn1 3_655 86.96(2) yes
C1 S2 Zn1 . 86.09(8) yes
N1 C1 S2 . 122.3(2) yes
N1 C1 S1 . 120.6(2) yes
S2 C1 S1 . 117.07(13) yes
C1 N1 C2 . 121.5(2) no
C1 N1 C4 . 122.9(2) no
C2 N1 C4 . 115.6(2) no
N1 C2 C3 . 112.7(2) no
N1 C2 H2A . 109.06(13) no
C3 C2 H2A . 109.1(2) no
N1 C2 H2B . 109.06(14) no
C3 C2 H2B . 109.1(2) no
H2A C2 H2B . 107.8 no
C2 C3 H3A . 109.5(2) no
C2 C3 H3B . 109.5(2) no
H3A C3 H3B . 109.5 no
C2 C3 H3C . 109.5(2) no
H3A C3 H3C . 109.5 no
H3B C3 H3C . 109.5 no
N1 C4 C5 . 112.6(2) no
N1 C4 H4A . 109.06(13) no
C5 C4 H4A . 109.1(2) no
N1 C4 H4B . 109.06(14) no
C5 C4 H4B . 109.1(2) no
H4A C4 H4B . 107.8 no
C4 C5 H5A . 109.5(2) no
C4 C5 H5B . 109.5(2) no
H5A C5 H5B . 109.5 no
C4 C5 H5C . 109.5(2) no
H5A C5 H5C . 109.5 no
H5B C5 H5C . 109.5 no
C7 C6 Zn1 . 114.4(2) no
C7 C6 H6A . 108.7(2) no
Zn1 C6 H6A . 108.66(9) no
C7 C6 H6B . 108.7(2) no
Zn1 C6 H6B . 108.66(9) no
H6A C6 H6B . 107.6 no
C6 C7 H7A . 109.5(2) no
C6 C7 H7B . 109.5(2) no
H7A C7 H7B . 109.5 no
C6 C7 H7C . 109.5(2) no
H7A C7 H7C . 109.5 no
H7B C7 H7C . 109.5 no

loop_
_geom_bond_atom_site_label_1
_geom_bond_atom_site_label_2
_geom_bond_site_symmetry_2
_geom_bond_distance
_geom_bond_publ_flag
Zn1 C6 . 1.956(3) yes
Zn1 S2 . 2.3746(9) yes
Zn1 S1 . 2.4805(7) yes
Zn1 S1 3_655 2.5088(9) yes
S1 C1 . 1.750(2) yes
S1 Zn1 3_655 2.5088(9) yes
S2 C1 . 1.708(2) yes
C1 N1 . 1.320(3) yes
N1 C2 . 1.474(3) no
N1 C4 . 1.478(3) no
C2 C3 . 1.494(5) no
C2 H2A . 0.97 no
C2 H2B . 0.97 no
C3 H3A . 0.96 no
C3 H3B . 0.96 no
C3 H3C . 0.96 no
C4 C5 . 1.482(4) no
C4 H4A . 0.97 no
C4 H4B . 0.97 no
C5 H5A . 0.96 no
C5 H5B . 0.96 no
C5 H5C . 0.96 no
C6 C7 . 1.500(5) no
C6 H6A . 0.97 no
C6 H6B . 0.97 no
C7 H7A . 0.96 no
C7 H7B . 0.96 no
C7 H7C . 0.96 no
